data_4332548
loop_
_publ_author_name
'Salvador, James R.'
'Kanatzidis, Mercouri G.'

_publ_section_title
;
 Indium Flux Synthesis of RE4Ni2InGe4(RE = Dy, Ho, Er, and Tm):&#x00A0; An
 Ordered Quaternary Variation on the Binary Phase Mg5Si6
;
_journal_issue 18
_journal_name_full 'Inorganic Chemistry'
_journal_page_first 7091
_journal_page_last 7099
_journal_paper_doi 10.1021/ic0605017
_journal_volume 45
_journal_year 2006
_chemical_formula_sum 'Dy4 Ge4 In Ni2'
_chemical_formula_weight 1172.60
_chemical_name_systematic
; 
 ? 
;
_space_group_IT_number 12
_symmetry_space_group_name_Hall '-C 2y'
_symmetry_space_group_name_H-M 'C 1 2/m 1'
_atom_sites_solution_hydrogens geom
_atom_sites_solution_primary direct
_atom_sites_solution_secondary difmap
_audit_creation_method SHELXL-97
_cell_angle_alpha 90.00
_cell_angle_beta 108.589(2)
_cell_angle_gamma 90.00
_cell_formula_units_Z 2
_cell_length_a 15.420(2)
_cell_length_b 4.2224(7)
_cell_length_c 7.0191(11)
_cell_measurement_temperature 293(2)
_cell_volume 433.17(11)
_computing_structure_refinement 'SHELXL-97 (Sheldrick, 1997)'
_computing_structure_solution 'SHELXS-97 (Sheldrick, 1990)'
_diffrn_ambient_temperature 293(2)
_diffrn_measured_fraction_theta_full 0.926
_diffrn_measured_fraction_theta_max 0.926
_diffrn_measurement_device_type CCD
_diffrn_radiation_monochromator graphite
_diffrn_radiation_source 'fine-focus sealed tube'
_diffrn_radiation_type MoK\a
_diffrn_radiation_wavelength 0.71073
_diffrn_reflns_av_R_equivalents 0.0323
_diffrn_reflns_av_sigmaI/netI 0.0275
_diffrn_reflns_limit_h_max 20
_diffrn_reflns_limit_h_min -19
_diffrn_reflns_limit_k_max 5
_diffrn_reflns_limit_k_min -5
_diffrn_reflns_limit_l_max 8
_diffrn_reflns_limit_l_min -9
_diffrn_reflns_number 2310
_diffrn_reflns_theta_full 27.97
_diffrn_reflns_theta_max 27.97
_diffrn_reflns_theta_min 2.79
_exptl_absorpt_coefficient_mu 54.430
_exptl_absorpt_correction_type empirical
_exptl_crystal_colour silver
_exptl_crystal_density_diffrn 8.990
_exptl_crystal_density_method 'not measured'
_exptl_crystal_description rod
_exptl_crystal_F_000 994
_exptl_crystal_size_max 0.1
_exptl_crystal_size_mid 0.02
_exptl_crystal_size_min 0.02
_refine_diff_density_max 2.087
_refine_diff_density_min -1.601
_refine_diff_density_rms 0.367
_refine_ls_extinction_coef 0.00196(13)
_refine_ls_extinction_expression Fc^*^=kFc[1+0.001xFc^2^\l^3^/sin(2\q)]^-1/4^
_refine_ls_extinction_method SHELXL
_refine_ls_goodness_of_fit_ref 1.188
_refine_ls_hydrogen_treatment none
_refine_ls_matrix_type full
_refine_ls_number_parameters 36
_refine_ls_number_reflns 551
_refine_ls_number_restraints 0
_refine_ls_restrained_S_all 1.188
_refine_ls_R_factor_all 0.0233
_refine_ls_R_factor_gt 0.0222
_refine_ls_shift/su_max 0.001
_refine_ls_shift/su_mean 0.000
_refine_ls_structure_factor_coef Fsqd
_refine_ls_weighting_details 'calc w=1/[\s^2^(Fo^2^)+(0.0150P)^2^+14.5325P] where P=(Fo^2^+2Fc^2^)/3'
_refine_ls_weighting_scheme calc
_refine_ls_wR_factor_gt 0.0517
_refine_ls_wR_factor_ref 0.0521
_reflns_number_gt 534
_reflns_number_total 551
_reflns_threshold_expression >2sigma(I)
_cod_data_source_file ic0605017sup2.cif
_cod_data_source_block dyniingm
_cod_original_cell_volume 433.18(12)
_cod_original_sg_symbol_H-M C2/m
_cod_database_code 4332548

loop_
_symmetry_equiv_pos_as_xyz
'x, y, z'
'-x, y, -z'
'x+1/2, y+1/2, z'
'-x+1/2, y+1/2, -z'
'-x, -y, -z'
'x, -y, z'
'-x+1/2, -y+1/2, -z'
'x+1/2, -y+1/2, z'

loop_
_atom_site_label
_atom_site_type_symbol
_atom_site_fract_x
_atom_site_fract_y
_atom_site_fract_z
_atom_site_U_iso_or_equiv
_atom_site_adp_type
_atom_site_occupancy
_atom_site_symmetry_multiplicity
_atom_site_calc_flag
_atom_site_refinement_flags
Dy1 Dy 0.40878(3) 0.0000 0.61071(7) 0.00400(19) Uani 1 2 d S
Dy2 Dy 0.34480(3) 0.0000 1.06239(7) 0.00424(19) Uani 1 2 d S
In In 0.5000 -0.5000 1.0000 0.0081(3) Uani 1 4 d S
Ge1 Ge 0.20330(8) 0.0000 0.27015(17) 0.0046(3) Uani 1 2 d S
Ge2 Ge 0.56439(8) -0.5000 0.66166(17) 0.0044(3) Uani 1 2 d S
Ni Ni 0.21682(10) 0.0000 0.6432(2) 0.0069(3) Uani 1 2 d S

loop_
_atom_site_aniso_label
_atom_site_aniso_U_11
_atom_site_aniso_U_22
_atom_site_aniso_U_33
_atom_site_aniso_U_23
_atom_site_aniso_U_13
_atom_site_aniso_U_12
Dy1 0.0041(3) 0.0062(3) 0.0020(3) 0.000 0.00141(19) 0.000
Dy2 0.0042(3) 0.0071(3) 0.0007(3) 0.000 -0.0001(2) 0.000
In 0.0083(6) 0.0125(6) 0.0043(5) 0.000 0.0033(4) 0.000
Ge1 0.0047(6) 0.0062(6) 0.0031(5) 0.000 0.0017(4) 0.000
Ge2 0.0046(6) 0.0074(6) 0.0009(5) 0.000 0.0003(4) 0.000
Ni 0.0043(7) 0.0078(7) 0.0068(7) 0.000 -0.0008(5) 0.000

loop_
_atom_type_symbol
_atom_type_description
_atom_type_scat_dispersion_real
_atom_type_scat_dispersion_imag
_atom_type_scat_source
Ni Ni 0.3393 1.1124 'International Tables Vol C Tables 4.2.6.8 and 6.1.1.4'
Ge Ge 0.1547 1.8001 'International Tables Vol C Tables 4.2.6.8 and 6.1.1.4'
In In -0.7276 1.3100 'International Tables Vol C Tables 4.2.6.8 and 6.1.1.4'
Dy Dy -0.1892 4.4098 'International Tables Vol C Tables 4.2.6.8 and 6.1.1.4'

loop_
_geom_angle_atom_site_label_1
_geom_angle_atom_site_label_2
_geom_angle_atom_site_label_3
_geom_angle
_geom_angle_site_symmetry_1
_geom_angle_site_symmetry_3
Ge2 Dy1 Ge2 90.83(4) 5_646 5_656
Ge2 Dy1 Ge1 83.70(3) 5_646 7_546
Ge2 Dy1 Ge1 152.75(4) 5_656 7_546
Ge2 Dy1 Ge1 152.75(4) 5_646 7_556
Ge2 Dy1 Ge1 83.70(3) 5_656 7_556
Ge1 Dy1 Ge1 89.05(4) 7_546 7_556
Ge2 Dy1 Ni 47.08(3) 5_646 7_546
Ge2 Dy1 Ni 108.13(4) 5_656 7_546
Ge1 Dy1 Ni 50.13(4) 7_546 7_546
Ge1 Dy1 Ni 109.63(4) 7_556 7_546
Ge2 Dy1 Ni 108.13(4) 5_646 7_556
Ge2 Dy1 Ni 47.08(3) 5_656 7_556
Ge1 Dy1 Ni 109.63(4) 7_546 7_556
Ge1 Dy1 Ni 50.13(4) 7_556 7_556
Ni Dy1 Ni 88.31(4) 7_546 7_556
Ge2 Dy1 Ni 112.81(3) 5_646 .
Ge2 Dy1 Ni 112.81(3) 5_656 .
Ge1 Dy1 Ni 47.19(2) 7_546 .
Ge1 Dy1 Ni 47.19(2) 7_556 .
Ni Dy1 Ni 65.74(4) 7_546 .
Ni Dy1 Ni 65.74(4) 7_556 .
Ge2 Dy1 Ge2 107.13(2) 5_646 1_565
Ge2 Dy1 Ge2 48.22(4) 5_656 1_565
Ge1 Dy1 Ge2 158.18(4) 7_546 1_565
Ge1 Dy1 Ge2 88.99(3) 7_556 1_565
Ni Dy1 Ge2 149.33(4) 7_546 1_565
Ni Dy1 Ge2 85.43(3) 7_556 1_565
Ni Dy1 Ge2 136.112(19) . 1_565
Ge2 Dy1 Ge2 48.22(4) 5_646 .
Ge2 Dy1 Ge2 107.13(2) 5_656 .
Ge1 Dy1 Ge2 88.99(3) 7_546 .
Ge1 Dy1 Ge2 158.18(4) 7_556 .
Ni Dy1 Ge2 85.43(3) 7_546 .
Ni Dy1 Ge2 149.33(4) 7_556 .
Ni Dy1 Ge2 136.113(19) . .
Ge2 Dy1 Ge2 84.84(3) 1_565 .
Ge2 Dy1 Ge1 80.34(3) 5_646 .
Ge2 Dy1 Ge1 80.34(3) 5_656 .
Ge1 Dy1 Ge1 72.42(3) 7_546 .
Ge1 Dy1 Ge1 72.42(3) 7_556 .
Ni Dy1 Ge1 44.69(2) 7_546 .
Ni Dy1 Ge1 44.69(2) 7_556 .
Ni Dy1 Ge1 47.35(4) . .
Ge2 Dy1 Ge1 127.30(2) 1_565 .
Ge2 Dy1 Ge1 127.30(2) . .
Ge2 Dy1 In 149.04(3) 5_646 1_565
Ge2 Dy1 In 88.22(2) 5_656 1_565
Ge1 Dy1 In 109.93(3) 7_546 1_565
Ge1 Dy1 In 57.72(2) 7_556 1_565
Ni Dy1 In 158.86(3) 7_546 1_565
Ni Dy1 In 93.64(2) 7_556 1_565
Ni Dy1 In 95.94(2) . 1_565
Ge2 Dy1 In 51.74(2) 1_565 1_565
Ge2 Dy1 In 102.85(2) . 1_565
Ge1 Dy1 In 129.781(16) . 1_565
Ge2 Dy1 In 88.22(2) 5_646 .
Ge2 Dy1 In 149.04(3) 5_656 .
Ge1 Dy1 In 57.72(2) 7_546 .
Ge1 Dy1 In 109.93(3) 7_556 .
Ni Dy1 In 93.64(2) 7_546 .
Ni Dy1 In 158.86(3) 7_556 .
Ni Dy1 In 95.94(2) . .
Ge2 Dy1 In 102.85(2) 1_565 .
Ge2 Dy1 In 51.74(2) . .
Ge1 Dy1 In 129.781(16) . .
In Dy1 In 77.199(16) 1_565 .
Ge2 Dy2 Ge2 93.22(4) 5_657 5_647
Ge2 Dy2 Ni 133.328(18) 5_657 .
Ge2 Dy2 Ni 133.328(19) 5_647 .
Ge2 Dy2 Ge1 86.92(3) 5_657 1_556
Ge2 Dy2 Ge1 86.92(3) 5_647 1_556
Ni Dy2 Ge1 97.20(4) . 1_556
Ge2 Dy2 Ge1 163.47(4) 5_657 7_546
Ge2 Dy2 Ge1 87.44(3) 5_647 7_546
Ni Dy2 Ge1 47.32(2) . 7_546
Ge1 Dy2 Ge1 109.60(3) 1_556 7_546
Ge2 Dy2 Ge1 87.44(3) 5_657 7_556
Ge2 Dy2 Ge1 163.47(4) 5_647 7_556
Ni Dy2 Ge1 47.32(2) . 7_556
Ge1 Dy2 Ge1 109.60(3) 1_556 7_556
Ge1 Dy2 Ge1 87.32(4) 7_546 7_556
Ge2 Dy2 Ni 44.86(3) 5_657 7_557
Ge2 Dy2 Ni 102.79(3) 5_647 7_557
Ni Dy2 Ni 112.75(3) . 7_557
Ge1 Dy2 Ni 44.99(2) 1_556 7_557
Ge1 Dy2 Ni 150.66(4) 7_546 7_557
Ge1 Dy2 Ni 89.32(3) 7_556 7_557
Ge2 Dy2 Ni 102.79(3) 5_657 7_547
Ge2 Dy2 Ni 44.86(3) 5_647 7_547
Ni Dy2 Ni 112.75(3) . 7_547
Ge1 Dy2 Ni 44.99(2) 1_556 7_547
Ge1 Dy2 Ni 89.32(3) 7_546 7_547
Ge1 Dy2 Ni 150.66(4) 7_556 7_547
Ni Dy2 Ni 79.58(4) 7_557 7_547
Ge2 Dy2 In 53.98(2) 5_657 1_565
Ge2 Dy2 In 109.59(3) 5_647 1_565
Ni Dy2 In 98.52(3) . 1_565
Ge1 Dy2 In 137.170(12) 1_556 1_565
Ge1 Dy2 In 110.34(3) 7_546 1_565
Ge1 Dy2 In 58.03(2) 7_556 1_565
Ni Dy2 In 92.26(2) 7_557 1_565
Ni Dy2 In 148.48(3) 7_547 1_565
Ge2 Dy2 In 109.59(3) 5_657 .
Ge2 Dy2 In 53.98(2) 5_647 .
Ni Dy2 In 98.52(3) . .
Ge1 Dy2 In 137.170(12) 1_556 .
Ge1 Dy2 In 58.03(2) 7_546 .
Ge1 Dy2 In 110.34(3) 7_556 .
Ni Dy2 In 148.48(3) 7_557 .
Ni Dy2 In 92.26(2) 7_547 .
In Dy2 In 78.880(17) 1_565 .
Ge2 Dy2 Dy2 142.69(3) 5_657 7_547
Ge2 Dy2 Dy2 85.11(2) 5_647 7_547
Ni Dy2 Dy2 60.82(2) . 7_547
Ge1 Dy2 Dy2 55.77(2) 1_556 7_547
Ge1 Dy2 Dy2 53.84(2) 7_546 7_547
Ge1 Dy2 Dy2 104.27(3) 7_556 7_547
Ni Dy2 Dy2 99.15(3) 7_557 7_547
Ni Dy2 Dy2 51.94(3) 7_547 7_547
In Dy2 Dy2 159.01(2) 1_565 7_547
In Dy2 Dy2 99.427(14) . 7_547
Ge2 Dy2 Dy2 85.11(2) 5_657 7_557
Ge2 Dy2 Dy2 142.69(3) 5_647 7_557
Ni Dy2 Dy2 60.82(2) . 7_557
Ge1 Dy2 Dy2 55.77(2) 1_556 7_557
Ge1 Dy2 Dy2 104.27(3) 7_546 7_557
Ge1 Dy2 Dy2 53.84(2) 7_556 7_557
Ni Dy2 Dy2 51.94(3) 7_557 7_557
Ni Dy2 Dy2 99.15(3) 7_547 7_557
In Dy2 Dy2 99.427(14) 1_565 7_557
In Dy2 Dy2 159.01(2) . 7_557
Dy2 Dy2 Dy2 74.59(2) 7_547 7_557
Ge2 In Ge2 180.0 5_647 .
Ge2 In Ge1 92.48(3) 5_647 3_546
Ge2 In Ge1 87.52(3) . 3_546
Ge2 In Ge1 87.52(3) 5_647 7_546
Ge2 In Ge1 92.48(3) . 7_546
Ge1 In Ge1 180.0 3_546 7_546
Ge2 In Dy2 124.499(17) 5_647 5_657
Ge2 In Dy2 55.502(17) . 5_657
Ge1 In Dy2 56.700(18) 3_546 5_657
Ge1 In Dy2 123.300(18) 7_546 5_657
Ge2 In Dy2 124.499(16) 5_647 5_647
Ge2 In Dy2 55.502(17) . 5_647
Ge1 In Dy2 56.700(18) 3_546 5_647
Ge1 In Dy2 123.300(18) 7_546 5_647
Dy2 In Dy2 78.880(17) 5_657 5_647
Ge2 In Dy2 55.501(17) 5_647 .
Ge2 In Dy2 124.498(17) . .
Ge1 In Dy2 123.301(18) 3_546 .
Ge1 In Dy2 56.700(18) 7_546 .
Dy2 In Dy2 101.120(17) 5_657 .
Dy2 In Dy2 180.000(12) 5_647 .
Ge2 In Dy2 55.502(17) 5_647 1_545
Ge2 In Dy2 124.498(17) . 1_545
Ge1 In Dy2 123.301(18) 3_546 1_545
Ge1 In Dy2 56.699(18) 7_546 1_545
Dy2 In Dy2 179.999(1) 5_657 1_545
Dy2 In Dy2 101.120(17) 5_647 1_545
Dy2 In Dy2 78.880(17) . 1_545
Ge2 In Dy1 59.53(2) 5_647 5_657
Ge2 In Dy1 120.469(19) . 5_657
Ge1 In Dy1 55.097(16) 3_546 5_657
Ge1 In Dy1 124.903(16) 7_546 5_657
Dy2 In Dy1 65.080(14) 5_657 5_657
Dy2 In Dy1 111.797(14) 5_647 5_657
Dy2 In Dy1 68.204(14) . 5_657
Dy2 In Dy1 114.921(14) 1_545 5_657
Ge2 In Dy1 59.531(19) 5_647 5_647
Ge2 In Dy1 120.469(19) . 5_647
Ge1 In Dy1 55.097(16) 3_546 5_647
Ge1 In Dy1 124.903(16) 7_546 5_647
Dy2 In Dy1 111.797(14) 5_657 5_647
Dy2 In Dy1 65.080(13) 5_647 5_647
Dy2 In Dy1 114.920(14) . 5_647
Dy2 In Dy1 68.205(14) 1_545 5_647
Dy1 In Dy1 77.200(16) 5_657 5_647
Ge2 In Dy1 120.468(19) 5_647 .
Ge2 In Dy1 59.531(19) . .
Ge1 In Dy1 124.904(16) 3_546 .
Ge1 In Dy1 55.096(16) 7_546 .
Dy2 In Dy1 68.204(14) 5_657 .
Dy2 In Dy1 114.921(13) 5_647 .
Dy2 In Dy1 65.079(13) . .
Dy2 In Dy1 111.794(13) 1_545 .
Dy1 In Dy1 102.801(16) 5_657 .
Dy1 In Dy1 179.999(1) 5_647 .
Ge2 In Dy1 120.468(19) 5_647 1_545
Ge2 In Dy1 59.531(19) . 1_545
Ge1 In Dy1 124.904(16) 3_546 1_545
Ge1 In Dy1 55.096(16) 7_546 1_545
Dy2 In Dy1 114.920(13) 5_657 1_545
Dy2 In Dy1 68.204(14) 5_647 1_545
Dy2 In Dy1 111.795(14) . 1_545
Dy2 In Dy1 65.079(13) 1_545 1_545
Dy1 In Dy1 179.999(1) 5_657 1_545
Dy1 In Dy1 102.801(16) 5_647 1_545
Dy1 In Dy1 77.199(16) . 1_545
Ni Ge1 Ni 121.30(7) 7_556 7_546
Ni Ge1 Ni 82.77(5) 7_556 .
Ni Ge1 Ni 82.77(5) 7_546 .
Ni Ge1 Dy2 74.36(4) 7_556 1_554
Ni Ge1 Dy2 74.36(4) 7_546 1_554
Ni Ge1 Dy2 131.73(6) . 1_554
Ni Ge1 Dy1 146.35(6) 7_556 7_546
Ni Ge1 Dy1 67.05(4) 7_546 7_546
Ni Ge1 Dy1 65.33(3) . 7_546
Dy2 Ge1 Dy1 135.169(18) 1_554 7_546
Ni Ge1 Dy1 67.05(4) 7_556 7_556
Ni Ge1 Dy1 146.35(6) 7_546 7_556
Ni Ge1 Dy1 65.33(3) . 7_556
Dy2 Ge1 Dy1 135.169(18) 1_554 7_556
Dy1 Ge1 Dy1 89.05(4) 7_546 7_556
Ni Ge1 Dy2 140.68(6) 7_556 7_546
Ni Ge1 Dy2 64.54(3) 7_546 7_546
Ni Ge1 Dy2 134.56(2) . 7_546
Dy2 Ge1 Dy2 70.39(3) 1_554 7_546
Dy1 Ge1 Dy2 72.95(2) 7_546 7_546
Dy1 Ge1 Dy2 132.46(4) 7_556 7_546
Ni Ge1 Dy2 64.54(3) 7_556 7_556
Ni Ge1 Dy2 140.68(6) 7_546 7_556
Ni Ge1 Dy2 134.56(2) . 7_556
Dy2 Ge1 Dy2 70.39(3) 1_554 7_556
Dy1 Ge1 Dy2 132.46(4) 7_546 7_556
Dy1 Ge1 Dy2 72.95(2) 7_556 7_556
Dy2 Ge1 Dy2 87.32(4) 7_546 7_556
Ni Ge1 In 119.15(4) 7_556 3_454
Ni Ge1 In 119.15(4) 7_546 3_454
Ni Ge1 In 111.22(5) . 3_454
Dy2 Ge1 In 117.04(4) 1_554 3_454
Dy1 Ge1 In 67.18(2) 7_546 3_454
Dy1 Ge1 In 67.18(2) 7_556 3_454
Dy2 Ge1 In 65.27(2) 7_546 3_454
Dy2 Ge1 In 65.27(2) 7_556 3_454
Ni Ge1 Dy1 61.63(4) 7_556 .
Ni Ge1 Dy1 61.63(4) 7_546 .
Ni Ge1 Dy1 60.89(4) . .
Dy2 Ge1 Dy1 70.85(3) 1_554 .
Dy1 Ge1 Dy1 107.58(3) 7_546 .
Dy1 Ge1 Dy1 107.58(3) 7_556 .
Dy2 Ge1 Dy1 119.69(3) 7_546 .
Dy2 Ge1 Dy1 119.69(3) 7_556 .
In Ge1 Dy1 172.11(4) 3_454 .
Ni Ge2 Ge2 117.47(8) 3_545 5_646
Ni Ge2 In 130.80(6) 3_545 .
Ge2 Ge2 In 111.73(7) 5_646 .
Ni Ge2 Dy2 76.31(4) 3_545 5_657
Ge2 Ge2 Dy2 132.95(2) 5_646 5_657
In Ge2 Dy2 70.52(3) . 5_657
Ni Ge2 Dy2 76.31(4) 3_545 5_647
Ge2 Ge2 Dy2 132.95(2) 5_646 5_647
In Ge2 Dy2 70.52(3) . 5_647
Dy2 Ge2 Dy2 93.22(4) 5_657 5_647
Ni Ge2 Dy1 67.91(3) 3_545 5_646
Ge2 Ge2 Dy1 69.36(4) 5_646 5_646
In Ge2 Dy1 133.982(19) . 5_646
Dy2 Ge2 Dy1 144.18(5) 5_657 5_646
Dy2 Ge2 Dy1 77.04(2) 5_647 5_646
Ni Ge2 Dy1 67.91(3) 3_545 5_656
Ge2 Ge2 Dy1 69.36(4) 5_646 5_656
In Ge2 Dy1 133.982(19) . 5_656
Dy2 Ge2 Dy1 77.04(2) 5_657 5_656
Dy2 Ge2 Dy1 144.18(5) 5_647 5_656
Dy1 Ge2 Dy1 90.83(4) 5_646 5_656
Ni Ge2 Dy1 136.36(2) 3_545 1_545
Ge2 Ge2 Dy1 62.42(3) 5_646 1_545
In Ge2 Dy1 68.73(2) . 1_545
Dy2 Ge2 Dy1 139.06(4) 5_657 1_545
Dy2 Ge2 Dy1 77.00(2) 5_647 1_545
Dy1 Ge2 Dy1 72.87(2) 5_646 1_545
Dy1 Ge2 Dy1 131.78(4) 5_656 1_545
Ni Ge2 Dy1 136.36(2) 3_545 .
Ge2 Ge2 Dy1 62.42(3) 5_646 .
In Ge2 Dy1 68.73(2) . .
Dy2 Ge2 Dy1 77.00(2) 5_657 .
Dy2 Ge2 Dy1 139.06(4) 5_647 .
Dy1 Ge2 Dy1 131.78(4) 5_646 .
Dy1 Ge2 Dy1 72.87(2) 5_656 .
Dy1 Ge2 Dy1 84.84(3) 1_545 .
Ge2 Ni Ge1 114.56(4) 3_455 7_556
Ge2 Ni Ge1 114.56(4) 3_455 7_546
Ge1 Ni Ge1 121.30(7) 7_556 7_546
Ge2 Ni Ge1 107.10(6) 3_455 .
Ge1 Ni Ge1 97.23(5) 7_556 .
Ge1 Ni Ge1 97.23(5) 7_546 .
Ge2 Ni Dy2 107.43(6) 3_455 .
Ge1 Ni Dy2 68.15(4) 7_556 .
Ge1 Ni Dy2 68.15(4) 7_546 .
Ge1 Ni Dy2 145.47(6) . .
Ge2 Ni Dy1 65.01(4) 3_455 7_546
Ge1 Ni Dy1 158.97(6) 7_556 7_546
Ge1 Ni Dy1 73.68(3) 7_546 7_546
Ge1 Ni Dy1 64.53(3) . 7_546
Dy2 Ni Dy1 132.83(3) . 7_546
Ge2 Ni Dy1 65.01(3) 3_455 7_556
Ge1 Ni Dy1 73.68(3) 7_556 7_556
Ge1 Ni Dy1 158.97(6) 7_546 7_556
Ge1 Ni Dy1 64.53(3) . 7_556
Dy2 Ni Dy1 132.83(3) . 7_556
Dy1 Ni Dy1 88.31(4) 7_546 7_556
Ge2 Ni Dy1 178.86(7) 3_455 .
Ge1 Ni Dy1 65.77(4) 7_556 .
Ge1 Ni Dy1 65.77(4) 7_546 .
Ge1 Ni Dy1 71.76(5) . .
Dy2 Ni Dy1 73.71(4) . .
Dy1 Ni Dy1 114.26(4) 7_546 .
Dy1 Ni Dy1 114.26(4) 7_556 .
Ge2 Ni Dy2 58.83(3) 3_455 7_557
Ge1 Ni Dy2 60.65(3) 7_556 7_557
Ge1 Ni Dy2 128.72(6) 7_546 7_557
Ge1 Ni Dy2 134.03(3) . 7_557
Dy2 Ni Dy2 67.25(3) . 7_557
Dy1 Ni Dy2 123.81(5) 7_546 7_557
Dy1 Ni Dy2 70.42(2) 7_556 7_557
Dy1 Ni Dy2 121.92(3) . 7_557
Ge2 Ni Dy2 58.83(3) 3_455 7_547
Ge1 Ni Dy2 128.72(6) 7_556 7_547
Ge1 Ni Dy2 60.65(3) 7_546 7_547
Ge1 Ni Dy2 134.03(3) . 7_547
Dy2 Ni Dy2 67.25(3) . 7_547
Dy1 Ni Dy2 70.42(2) 7_546 7_547
Dy1 Ni Dy2 123.81(5) 7_556 7_547
Dy1 Ni Dy2 121.92(3) . 7_547
Dy2 Ni Dy2 79.58(4) 7_557 7_547

loop_
_geom_bond_atom_site_label_1
_geom_bond_atom_site_label_2
_geom_bond_distance
_geom_bond_site_symmetry_2
Dy1 Ge2 2.9644(9) 5_646
Dy1 Ge2 2.9644(9) 5_656
Dy1 Ge1 3.0108(9) 7_546
Dy1 Ge1 3.0108(9) 7_556
Dy1 Ni 3.0306(11) 7_546
Dy1 Ni 3.0306(11) 7_556
Dy1 Ni 3.0405(16) .
Dy1 Ge2 3.1298(10) 1_565
Dy1 Ge2 3.1299(10) .
Dy1 Ge1 3.3053(13) .
Dy1 In 3.3840(5) 1_565
Dy1 In 3.3840(5) .
Dy2 Ge2 2.9052(9) 5_657
Dy2 Ge2 2.9052(9) 5_647
Dy2 Ni 2.9748(15) .
Dy2 Ge1 2.9861(13) 1_556
Dy2 Ge1 3.0581(10) 7_546
Dy2 Ge1 3.0581(10) 7_556
Dy2 Ni 3.2989(12) 7_557
Dy2 Ni 3.2989(12) 7_547
Dy2 In 3.3233(5) 1_565
Dy2 In 3.3233(5) .
Dy2 Dy2 3.4843(9) 7_547
Dy2 Dy2 3.4843(9) 7_557
In Ge2 2.8511(12) 5_647
In Ge2 2.8512(12) .
In Ge1 3.1038(12) 3_546
In Ge1 3.1039(12) 7_546
In Dy2 3.3233(5) 5_657
In Dy2 3.3233(5) 5_647
In Dy2 3.3233(5) 1_545
In Dy1 3.3840(5) 5_657
In Dy1 3.3840(5) 5_647
In Dy1 3.3840(5) 1_545
Ge1 Ni 2.4221(9) 7_556
Ge1 Ni 2.4221(9) 7_546
Ge1 Ni 2.560(2) .
Ge1 Dy2 2.9861(13) 1_554
Ge1 Dy1 3.0109(9) 7_546
Ge1 Dy1 3.0109(9) 7_556
Ge1 Dy2 3.0580(10) 7_546
Ge1 Dy2 3.0580(10) 7_556
Ge1 In 3.1038(12) 3_454
Ge2 Ni 2.3950(19) 3_545
Ge2 Ge2 2.494(2) 5_646
Ge2 Dy2 2.9052(9) 5_657
Ge2 Dy2 2.9052(9) 5_647
Ge2 Dy1 2.9644(9) 5_646
Ge2 Dy1 2.9644(9) 5_656
Ge2 Dy1 3.1299(10) 1_545
Ni Ge2 2.3950(19) 3_455
Ni Ge1 2.4221(9) 7_556
Ni Ge1 2.4221(9) 7_546
Ni Dy1 3.0306(11) 7_546
Ni Dy1 3.0306(11) 7_556
Ni Dy2 3.2989(12) 7_557
Ni Dy2 3.2989(12) 7_547
